data_7235941
loop_
_publ_author_name
'Al-Azemi, Talal F.'
'Vinodh, Mickey'

_publ_section_title
;
 Effect of the resorcin[4]arene host on the catalytic epoxidation of a
 Mn(iii)-based resorcin[4]arene--metalloporphyrin conjugate
;
_journal_issue 107
_journal_name_full 'RSC Advances'
_journal_page_first 88154
_journal_paper_doi 10.1039/C5RA13767E
_journal_volume 5
_journal_year 2015
_chemical_formula_moiety 'C65 H85 N O8'
_chemical_formula_sum 'C65 H85 N O8'
_chemical_formula_weight 1008.39
_space_group_IT_number 62
_space_group_name_Hall '-P 2ac 2n'
_space_group_name_H-M_alt 'P n m a'
_symmetry_cell_setting orthorhombic
_symmetry_Int_Tables_number 62
_symmetry_space_group_name_Hall '-P 2ac 2n'
_symmetry_space_group_name_H-M 'P n m a'
_atom_sites_solution_hydrogens geom
_atom_sites_solution_primary direct
_atom_sites_solution_secondary difmap
_audit_update_record
;
2013-09-02 deposited with the CCDC.
2015-10-16 downloaded from the CCDC.
;
_cell_angle_alpha 90.0000
_cell_angle_beta 90.0000
_cell_angle_gamma 90.0000
_cell_formula_units_Z 4
_cell_length_a 23.2226(16)
_cell_length_b 20.3406(12)
_cell_length_c 12.1702(6)
_cell_measurement_reflns_used 7208
_cell_measurement_temperature 150
_cell_measurement_theta_max 25.39
_cell_measurement_theta_min 3.12
_cell_volume 5748.7(6)
_computing_cell_refinement 'CrystalClear-SM Expert 2.0 r4'
_computing_data_collection 'CrystalClear-SM Expert 2.0 r4 (Rigaku, 2009)'
_computing_data_reduction 'CrystalClear-SM Expert 2.0 r4'
_computing_molecular_graphics 'CrystalStructure 4.0'
_computing_publication_material 'CrystalStructure 4.0 (Rigaku, 2010)'
_computing_structure_refinement 'SHELXL97 (Sheldrick, 2008)'
_computing_structure_solution 'SHELXS97 (Sheldrick, 2008)'
_diffrn_ambient_temperature 150
_diffrn_detector_area_resol_mean 10.000
_diffrn_measured_fraction_theta_full 0.966
_diffrn_measured_fraction_theta_max 0.966
_diffrn_measurement_device_type 'Rigaku R-AXIS RAPID'
_diffrn_measurement_method \w
_diffrn_radiation_type 'Mo K\a'
_diffrn_radiation_wavelength 0.71075
_diffrn_reflns_av_R_equivalents 0.1130
_diffrn_reflns_limit_h_max 27
_diffrn_reflns_limit_h_min -27
_diffrn_reflns_limit_k_max 14
_diffrn_reflns_limit_k_min -24
_diffrn_reflns_limit_l_max 14
_diffrn_reflns_limit_l_min -13
_diffrn_reflns_number 16076
_diffrn_reflns_theta_full 25.35
_diffrn_reflns_theta_max 25.35
_diffrn_standards_number 0
_exptl_absorpt_coefficient_mu 0.075
_exptl_absorpt_correction_T_max 0.998
_exptl_absorpt_correction_T_min 0.230
_exptl_absorpt_correction_type multi-scan
_exptl_absorpt_process_details 'ABSCOR (Rigaku, 1995)'
_exptl_crystal_colour Colorless
_exptl_crystal_density_diffrn 1.165
_exptl_crystal_density_method 'not measured'
_exptl_crystal_description Chunk
_exptl_crystal_F_000 2184.00
_exptl_crystal_size_max 0.200
_exptl_crystal_size_mid 0.100
_exptl_crystal_size_min 0.030
_refine_diff_density_max 0.550
_refine_diff_density_min -0.400
_refine_ls_extinction_method none
_refine_ls_goodness_of_fit_ref 0.967
_refine_ls_hydrogen_treatment constr
_refine_ls_number_parameters 357
_refine_ls_number_reflns 5248
_refine_ls_number_restraints 0
_refine_ls_R_factor_gt 0.0759
_refine_ls_shift/su_max 0.018
_refine_ls_structure_factor_coef Fsqd
_refine_ls_weighting_details 'w = 1/[\s^2^(Fo^2^)+(0.1151P)^2^+0.0000P] where P=(Fo^2^+2Fc^2^)/3'
_refine_ls_weighting_scheme calc
_refine_ls_wR_factor_ref 0.2233
_reflns_number_gt 2485
_reflns_number_total 5248
_reflns_threshold_expression F^2^>2.0\s(F^2^)
_cod_data_source_file c5ra13767e2.cif
_cod_data_source_block RCPY
_cod_database_code 7235941

loop_
_symmetry_equiv_pos_site_id
_symmetry_equiv_pos_as_xyz
1 +X,+Y,+Z
2 1/2-X,1/2+Y,1/2+Z
3 +X,1/2-Y,+Z
4 1/2-X,-Y,1/2+Z
5 -X,-Y,-Z
6 1/2+X,1/2-Y,1/2-Z
7 -X,1/2+Y,-Z
8 1/2+X,+Y,1/2-Z

loop_
_atom_site_label
_atom_site_type_symbol
_atom_site_fract_x
_atom_site_fract_y
_atom_site_fract_z
_atom_site_U_iso_or_equiv
_atom_site_adp_type
_atom_site_occupancy
_atom_site_symmetry_multiplicity
_atom_site_calc_flag
_atom_site_refinement_flags
O1 O 0.23510(10) 0.05146(14) 0.45087(18) 0.0423(7) Uani 1.0 8 d .
O2 O 0.25359(9) 0.13240(13) 0.31433(18) 0.0410(7) Uani 1.0 8 d .
O3 O 0.15494(10) 0.13229(15) 0.96369(19) 0.0485(8) Uani 1.0 8 d .
O4 O 0.17743(10) 0.05219(15) 0.82775(19) 0.0472(8) Uani 1.0 8 d .
N1 N 0.2845(4) 0.2500 0.8066(7) 0.144(4) Uani 1.0 4 d .
C1 C 0.11629(14) 0.1043(2) 0.6938(3) 0.0403(10) Uani 1.0 8 d .
C2 C 0.16786(14) 0.0732(3) 0.7198(3) 0.0400(10) Uani 1.0 8 d .
C3 C 0.20928(14) 0.0577(3) 0.6410(3) 0.0411(10) Uani 1.0 8 d .
C4 C 0.19693(14) 0.0732(2) 0.5319(3) 0.0407(10) Uani 1.0 8 d .
C5 C 0.14576(14) 0.1047(2) 0.5005(3) 0.0387(10) Uani 1.0 8 d .
C6 C 0.10700(14) 0.1208(2) 0.5840(3) 0.0388(10) Uani 1.0 8 d .
C7 C 0.27506(15) 0.0973(3) 0.4077(3) 0.0443(10) Uani 1.0 8 d .
C8 C 0.13606(14) 0.1242(2) 0.3813(3) 0.0393(10) Uani 1.0 8 d .
C9 C 0.16642(14) 0.1898(2) 0.3624(3) 0.0359(9) Uani 1.0 8 d .
C10 C 0.22457(14) 0.1913(2) 0.3344(3) 0.0354(9) Uani 1.0 8 d .
C11 C 0.25510(19) 0.2500 0.3203(4) 0.0363(13) Uani 1.0 4 d .
C12 C 0.1385(2) 0.2500 0.3765(4) 0.0359(13) Uani 1.0 4 d .
C13 C 0.1559(2) 0.2500 0.9632(4) 0.0428(14) Uani 1.0 4 d .
C14 C 0.13532(15) 0.1913(3) 0.9181(3) 0.0447(11) Uani 1.0 8 d .
C15 C 0.09482(13) 0.1899(2) 0.8325(3) 0.0398(10) Uani 1.0 8 d .
C16 C 0.0758(2) 0.2500 0.7922(4) 0.0395(14) Uani 1.0 4 d .
C17 C 0.19890(16) 0.0990(3) 0.9043(3) 0.0490(11) Uani 1.0 8 d .
C18 C 0.07463(14) 0.1252(2) 0.7847(3) 0.0407(10) Uani 1.0 8 d .
C19 C 0.26441(15) 0.0232(3) 0.6726(3) 0.0523(11) Uani 1.0 8 d .
C20 C 0.3179(2) 0.2500 0.2867(5) 0.0496(16) Uani 1.0 4 d .
C21 C 0.1985(3) 0.2500 1.0567(4) 0.0570(17) Uani 1.0 4 d .
C22 C 0.07245(14) 0.1243(3) 0.3465(3) 0.0419(10) Uani 1.0 8 d .
C23 C 0.06460(15) 0.1342(3) 0.2225(3) 0.0483(11) Uani 1.0 8 d .
C24 C 0.00178(15) 0.1298(3) 0.1874(3) 0.0475(11) Uani 1.0 8 d .
C25 C -0.00711(15) 0.1389(3) 0.0640(3) 0.0531(12) Uani 1.0 8 d .
C26 C -0.06829(16) 0.1211(3) 0.0257(4) 0.0554(12) Uani 1.0 8 d .
C27 C -0.08050(18) 0.0482(3) 0.0264(4) 0.0718(15) Uani 1.0 8 d .
C28 C 0.01092(14) 0.1274(2) 0.7482(3) 0.0425(10) Uani 1.0 8 d .
C29 C -0.01446(15) 0.0599(3) 0.7251(4) 0.0510(11) Uani 1.0 8 d .
C30 C -0.07669(16) 0.0633(3) 0.6834(4) 0.0520(11) Uani 1.0 8 d .
C31 C -0.07964(18) 0.0812(3) 0.5621(4) 0.0708(15) Uani 1.0 8 d .
C32 C -0.1399(2) 0.0903(4) 0.5200(5) 0.0812(16) Uani 1.0 8 d .
C33 C -0.1402(3) 0.1036(4) 0.3957(5) 0.124(3) Uani 1.0 8 d .
C34 C 0.2479(5) 0.2500 0.7191(8) 0.110(4) Uani 1.0 4 d .
C35 C 0.2607(5) 0.2500 0.6185(7) 0.108(4) Uani 1.0 4 d .
C36 C 0.3190(4) 0.2500 0.5890(8) 0.114(4) Uani 1.0 4 d .
C37 C 0.3560(5) 0.2500 0.6714(12) 0.120(4) Uani 1.0 4 d .
C38 C 0.3392(6) 0.2500 0.7771(11) 0.122(4) Uani 1.0 4 d .
H6 H 0.0729 0.1440 0.5652 0.0465 Uiso 1.0 8 calc R
H7A H 0.3106 0.0737 0.3863 0.0532 Uiso 1.0 8 calc R
H7B H 0.2853 0.1293 0.4658 0.0532 Uiso 1.0 8 calc R
H8 H 0.1561 0.0908 0.3347 0.0471 Uiso 1.0 8 calc R
H12 H 0.0990 0.2500 0.3964 0.0431 Uiso 1.0 4 calc R
H16 H 0.0484 0.2500 0.7341 0.0474 Uiso 1.0 4 calc R
H17A H 0.2223 0.1318 0.8643 0.0588 Uiso 1.0 8 calc R
H17B H 0.2245 0.0763 0.9571 0.0588 Uiso 1.0 8 calc R
H18 H 0.0775 0.0916 0.8444 0.0488 Uiso 1.0 8 calc R
H19A H 0.2950 0.0354 0.6211 0.0627 Uiso 1.0 8 calc R
H19B H 0.2585 -0.0245 0.6703 0.0627 Uiso 1.0 8 calc R
H19C H 0.2755 0.0363 0.7472 0.0627 Uiso 1.0 8 calc R
H20A H 0.3405 0.2254 0.3409 0.0595 Uiso 0.5000 8 calc R
H20B H 0.3320 0.2954 0.2829 0.0595 Uiso 0.5000 8 calc R
H20C H 0.3219 0.2292 0.2144 0.0595 Uiso 0.5000 8 calc R
H21A H 0.2055 0.2047 1.0808 0.0684 Uiso 0.5000 8 calc R
H21B H 0.1830 0.2757 1.1181 0.0684 Uiso 0.5000 8 calc R
H21C H 0.2348 0.2696 1.0320 0.0684 Uiso 0.5000 8 calc R
H22A H 0.0547 0.0820 0.3683 0.0503 Uiso 1.0 8 calc R
H22B H 0.0521 0.1599 0.3861 0.0503 Uiso 1.0 8 calc R
H23A H 0.0870 0.1003 0.1828 0.0580 Uiso 1.0 8 calc R
H23B H 0.0801 0.1777 0.2016 0.0580 Uiso 1.0 8 calc R
H24A H -0.0137 0.0864 0.2093 0.0570 Uiso 1.0 8 calc R
H24B H -0.0205 0.1639 0.2270 0.0570 Uiso 1.0 8 calc R
H25A H 0.0210 0.1112 0.0240 0.0637 Uiso 1.0 8 calc R
H25B H 0.0008 0.1853 0.0446 0.0637 Uiso 1.0 8 calc R
H26A H -0.0965 0.1434 0.0741 0.0664 Uiso 1.0 8 calc R
H26B H -0.0740 0.1381 -0.0497 0.0664 Uiso 1.0 8 calc R
H27A H -0.1187 0.0401 -0.0049 0.0861 Uiso 1.0 8 calc R
H27B H -0.0794 0.0319 0.1021 0.0861 Uiso 1.0 8 calc R
H27C H -0.0514 0.0254 -0.0175 0.0861 Uiso 1.0 8 calc R
H28A H -0.0121 0.1490 0.8064 0.0510 Uiso 1.0 8 calc R
H28B H 0.0078 0.1546 0.6810 0.0510 Uiso 1.0 8 calc R
H29A H -0.0134 0.0334 0.7934 0.0612 Uiso 1.0 8 calc R
H29B H 0.0096 0.0373 0.6696 0.0612 Uiso 1.0 8 calc R
H30A H -0.0955 0.0201 0.6948 0.0624 Uiso 1.0 8 calc R
H30B H -0.0982 0.0964 0.7266 0.0624 Uiso 1.0 8 calc R
H31A H -0.0579 0.1225 0.5502 0.0850 Uiso 1.0 8 calc R
H31B H -0.0606 0.0462 0.5189 0.0850 Uiso 1.0 8 calc R
H32A H -0.1582 0.1276 0.5587 0.0974 Uiso 1.0 8 calc R
H32B H -0.1626 0.0502 0.5356 0.0974 Uiso 1.0 8 calc R
H33A H -0.1182 0.1436 0.3801 0.1484 Uiso 1.0 8 calc R
H33B H -0.1800 0.1092 0.3705 0.1484 Uiso 1.0 8 calc R
H33C H -0.1226 0.0663 0.3571 0.1484 Uiso 1.0 8 calc R
H34 H 0.2080 0.2500 0.7359 0.1321 Uiso 1.0 4 calc R
H35 H 0.2315 0.2500 0.5639 0.1295 Uiso 1.0 4 calc R
H36 H 0.3311 0.2500 0.5145 0.1371 Uiso 1.0 4 calc R
H37 H 0.3960 0.2500 0.6553 0.1436 Uiso 1.0 4 calc R
H38 H 0.3679 0.2500 0.8328 0.1463 Uiso 1.0 4 calc R

loop_
_atom_site_aniso_label
_atom_site_aniso_U_11
_atom_site_aniso_U_22
_atom_site_aniso_U_33
_atom_site_aniso_U_12
_atom_site_aniso_U_13
_atom_site_aniso_U_23
O1 0.0434(13) 0.0402(19) 0.0432(14) 0.0045(13) 0.0101(12) 0.0024(12)
O2 0.0436(13) 0.040(2) 0.0393(14) 0.0018(12) 0.0043(11) -0.0014(12)
O3 0.0546(15) 0.053(3) 0.0376(14) 0.0082(15) -0.0035(12) 0.0050(13)
O4 0.0489(15) 0.053(3) 0.0399(15) 0.0048(13) 0.0013(12) 0.0073(14)
N1 0.117(7) 0.218(14) 0.095(6) 0.0000 -0.028(6) 0.0000
C1 0.0409(19) 0.041(3) 0.039(2) -0.0022(18) 0.0036(17) -0.0011(18)
C2 0.042(2) 0.045(3) 0.0331(19) 0.0004(19) 0.0028(16) 0.0072(18)
C3 0.0430(19) 0.039(3) 0.041(2) 0.0013(19) 0.0029(17) 0.0013(18)
C4 0.042(2) 0.039(3) 0.041(2) 0.0014(19) 0.0046(17) -0.0030(18)
C5 0.0391(19) 0.043(3) 0.0343(19) -0.0038(18) 0.0012(16) -0.0001(17)
C6 0.0389(19) 0.037(3) 0.041(2) 0.0006(17) -0.0010(17) -0.0029(18)
C7 0.042(2) 0.042(3) 0.048(3) 0.0012(19) 0.0011(18) 0.0055(19)
C8 0.0386(19) 0.042(3) 0.037(2) 0.0018(18) -0.0007(16) -0.0050(18)
C9 0.0392(19) 0.043(3) 0.0259(17) -0.0010(18) -0.0042(15) -0.0022(17)
C10 0.0393(19) 0.037(3) 0.0300(18) 0.0046(18) 0.0017(15) -0.0011(17)
C11 0.035(3) 0.044(4) 0.031(3) 0.0000 0.002(2) 0.0000
C12 0.035(3) 0.041(4) 0.031(3) 0.0000 -0.001(3) 0.0000
C13 0.046(3) 0.048(5) 0.035(3) 0.0000 0.001(3) 0.0000
C14 0.045(2) 0.055(4) 0.034(2) 0.006(2) 0.0045(17) 0.007(2)
C15 0.0368(19) 0.048(3) 0.0348(19) -0.0004(19) 0.0052(16) 0.0017(19)
C16 0.037(3) 0.047(5) 0.035(3) 0.0000 -0.001(3) 0.0000
C17 0.045(3) 0.056(4) 0.046(3) 0.008(2) -0.0055(18) -0.001(2)
C18 0.0419(19) 0.040(3) 0.040(2) -0.0034(18) 0.0066(17) 0.0030(18)
C19 0.050(2) 0.058(4) 0.050(3) 0.015(3) 0.0022(19) 0.008(2)
C20 0.044(3) 0.053(5) 0.052(4) 0.0000 0.007(3) 0.0000
C21 0.068(4) 0.062(5) 0.041(3) 0.0000 -0.007(3) 0.0000
C22 0.0401(19) 0.044(3) 0.041(2) -0.0073(19) 0.0000(17) -0.0022(19)
C23 0.044(2) 0.061(4) 0.040(2) -0.005(2) -0.0004(17) -0.002(2)
C24 0.043(2) 0.058(4) 0.041(2) -0.004(2) 0.0018(17) 0.001(2)
C25 0.045(3) 0.070(4) 0.044(3) -0.003(3) -0.0062(19) 0.003(3)
C26 0.046(3) 0.074(4) 0.046(3) 0.001(3) -0.0031(18) 0.005(3)
C27 0.055(3) 0.086(5) 0.074(3) -0.004(3) -0.005(3) -0.013(3)
C28 0.0405(19) 0.046(3) 0.041(2) -0.0016(19) 0.0017(17) -0.000(2)
C29 0.042(2) 0.051(4) 0.061(3) -0.003(2) 0.0000(19) 0.005(2)
C30 0.052(3) 0.039(3) 0.065(3) -0.006(2) -0.001(2) -0.002(2)
C31 0.059(3) 0.070(5) 0.084(4) -0.015(3) -0.018(3) 0.011(3)
C32 0.072(3) 0.070(5) 0.102(4) -0.004(3) -0.030(3) -0.000(4)
C33 0.135(5) 0.124(8) 0.112(5) -0.042(5) -0.071(5) 0.049(5)
C34 0.157(9) 0.091(9) 0.083(7) 0.0000 -0.001(7) 0.0000
C35 0.179(11) 0.080(8) 0.065(6) 0.0000 -0.007(6) 0.0000
C36 0.076(6) 0.177(13) 0.090(7) 0.0000 0.019(6) 0.0000
C37 0.117(8) 0.100(10) 0.142(10) 0.0000 0.023(8) 0.0000
C38 0.131(9) 0.106(11) 0.129(10) 0.0000 -0.027(8) 0.0000

loop_
_atom_type_symbol
_atom_type_description
_atom_type_scat_dispersion_real
_atom_type_scat_dispersion_imag
_atom_type_scat_source
C C 0.0033 0.0016
;
International Tables for Crystallography
(1992, Vol. C, Tables 4.2.6.8 and 6.1.1.4)
;
H H 0.0000 0.0000
;
International Tables for Crystallography
(1992, Vol. C, Table 6.1.1.4)
;
N N 0.0061 0.0033
;
International Tables for Crystallography
(1992, Vol. C, Tables 4.2.6.8 and 6.1.1.4)
;
O O 0.0106 0.0060
;
International Tables for Crystallography
(1992, Vol. C, Tables 4.2.6.8 and 6.1.1.4)
;

loop_
_geom_angle_atom_site_label_1
_geom_angle_atom_site_label_2
_geom_angle_atom_site_label_3
_geom_angle
_geom_angle_publ_flag
_geom_angle_site_symmetry_1
_geom_angle_site_symmetry_3
C4 O1 C7 117.9(3) yes . .
C7 O2 C10 117.2(3) yes . .
C14 O3 C17 116.2(3) yes . .
C2 O4 C17 117.7(4) yes . .
C34 N1 C38 112.8(10) yes . .
C2 C1 C6 117.5(3) yes . .
C2 C1 C18 120.4(3) yes . .
C6 C1 C18 121.9(4) yes . .
O4 C2 C1 119.3(3) yes . .
O4 C2 C3 117.8(4) yes . .
C1 C2 C3 122.7(4) yes . .
C2 C3 C4 117.5(4) yes . .
C2 C3 C19 120.9(4) yes . .
C4 C3 C19 121.5(3) yes . .
O1 C4 C3 118.0(3) yes . .
O1 C4 C5 119.4(3) yes . .
C3 C4 C5 122.5(4) yes . .
C4 C5 C6 117.1(3) yes . .
C4 C5 C8 120.3(3) yes . .
C6 C5 C8 122.5(4) yes . .
C1 C6 C5 122.8(4) yes . .
O1 C7 O2 113.2(3) yes . .
C5 C8 C9 107.7(3) yes . .
C5 C8 C22 113.9(3) yes . .
C9 C8 C22 113.7(4) yes . .
C8 C9 C10 120.3(4) yes . .
C8 C9 C12 122.3(3) yes . .
C10 C9 C12 117.4(4) yes . .
O2 C10 C9 119.4(4) yes . .
O2 C10 C11 117.8(3) yes . .
C9 C10 C11 122.8(4) yes . .
C10 C11 C10 117.1(4) yes . 3_555
C10 C11 C20 121.4(3) yes . .
C10 C11 C20 121.4(3) yes 3_555 .
C9 C12 C9 122.6(4) yes . 3_555
C14 C13 C14 117.3(4) yes . 3_555
C14 C13 C21 121.4(3) yes . .
C14 C13 C21 121.4(3) yes 3_555 .
O3 C14 C13 117.8(4) yes . .
O3 C14 C15 119.7(4) yes . .
C13 C14 C15 122.5(4) yes . .
C14 C15 C16 117.2(4) yes . .
C14 C15 C18 120.7(4) yes . .
C16 C15 C18 122.1(4) yes . .
C15 C16 C15 123.2(4) yes . 3_555
O3 C17 O4 113.6(3) yes . .
C1 C18 C15 108.9(3) yes . .
C1 C18 C28 113.9(3) yes . .
C15 C18 C28 112.4(4) yes . .
C8 C22 C23 112.7(3) yes . .
C22 C23 C24 112.5(3) yes . .
C23 C24 C25 113.5(3) yes . .
C24 C25 C26 113.2(3) yes . .
C25 C26 C27 113.8(4) yes . .
C18 C28 C29 113.4(4) yes . .
C28 C29 C30 112.7(4) yes . .
C29 C30 C31 112.0(4) yes . .
C30 C31 C32 113.8(4) yes . .
C31 C32 C33 111.3(5) yes . .
N1 C34 C35 127.8(12) yes . .
C34 C35 C36 118.5(10) yes . .
C35 C36 C37 115.7(10) yes . .
C36 C37 C38 122.5(12) yes . .
N1 C38 C37 122.7(12) yes . .
C1 C6 H6 118.621 no . .
C5 C6 H6 118.622 no . .
O1 C7 H7A 108.931 no . .
O1 C7 H7B 108.932 no . .
O2 C7 H7A 108.923 no . .
O2 C7 H7B 108.930 no . .
H7A C7 H7B 107.739 no . .
C5 C8 H8 107.052 no . .
C9 C8 H8 107.047 no . .
C22 C8 H8 107.053 no . .
C9 C12 H12 118.685 no . .
C9 C12 H12 118.685 no 3_555 .
C15 C16 H16 118.387 no . .
C15 C16 H16 118.387 no 3_555 .
O3 C17 H17A 108.850 no . .
O3 C17 H17B 108.847 no . .
O4 C17 H17A 108.853 no . .
O4 C17 H17B 108.843 no . .
H17A C17 H17B 107.706 no . .
C1 C18 H18 107.100 no . .
C15 C18 H18 107.092 no . .
C28 C18 H18 107.090 no . .
C3 C19 H19A 109.482 no . .
C3 C19 H19B 109.474 no . .
C3 C19 H19C 109.473 no . .
H19A C19 H19B 109.471 no . .
H19A C19 H19C 109.452 no . .
H19B C19 H19C 109.475 no . .
C11 C20 H20A 109.531 no . .
C11 C20 H20A 109.531 no . 3_555
C11 C20 H20B 109.508 no . .
C11 C20 H20B 109.508 no . 3_555
C11 C20 H20C 109.463 no . .
C11 C20 H20C 109.463 no . 3_555
H20A C20 H20A 61.335 no . 3_555
H20A C20 H20B 109.464 no . .
H20A C20 H20B 51.153 no . 3_555
H20A C20 H20C 109.445 no . .
H20A C20 H20C 140.630 no . 3_555
H20A C20 H20B 51.153 no 3_555 .
H20A C20 H20B 109.464 no 3_555 3_555
H20A C20 H20C 140.630 no 3_555 .
H20A C20 H20C 109.445 no 3_555 3_555
H20B C20 H20B 140.622 no . 3_555
H20B C20 H20C 109.415 no . .
H20B C20 H20C 61.306 no . 3_555
H20B C20 H20C 61.306 no 3_555 .
H20B C20 H20C 109.415 no 3_555 3_555
H20C C20 H20C 51.125 no . 3_555
C13 C21 H21A 109.502 no . .
C13 C21 H21A 109.502 no . 3_555
C13 C21 H21B 109.539 no . .
C13 C21 H21B 109.539 no . 3_555
C13 C21 H21C 109.449 no . .
C13 C21 H21C 109.449 no . 3_555
H21A C21 H21A 140.069 no . 3_555
H21A C21 H21B 109.500 no . .
H21A C21 H21B 48.043 no . 3_555
H21A C21 H21C 109.398 no . .
H21A C21 H21C 64.380 no . 3_555
H21A C21 H21B 48.043 no 3_555 .
H21A C21 H21B 109.500 no 3_555 3_555
H21A C21 H21C 64.380 no 3_555 .
H21A C21 H21C 109.398 no 3_555 3_555
H21B C21 H21B 64.450 no . 3_555
H21B C21 H21C 109.440 no . .
H21B C21 H21C 140.046 no . 3_555
H21B C21 H21C 140.046 no 3_555 .
H21B C21 H21C 109.440 no 3_555 3_555
H21C C21 H21C 47.996 no . 3_555
C8 C22 H22A 109.066 no . .
C8 C22 H22B 109.060 no . .
C23 C22 H22A 109.061 no . .
C23 C22 H22B 109.054 no . .
H22A C22 H22B 107.817 no . .
C22 C23 H23A 109.097 no . .
C22 C23 H23B 109.103 no . .
C24 C23 H23A 109.091 no . .
C24 C23 H23B 109.092 no . .
H23A C23 H23B 107.852 no . .
C23 C24 H24A 108.873 no . .
C23 C24 H24B 108.869 no . .
C25 C24 H24A 108.875 no . .
C25 C24 H24B 108.869 no . .
H24A C24 H24B 107.714 no . .
C24 C25 H25A 108.946 no . .
C24 C25 H25B 108.946 no . .
C26 C25 H25A 108.944 no . .
C26 C25 H25B 108.935 no . .
H25A C25 H25B 107.749 no . .
C25 C26 H26A 108.803 no . .
C25 C26 H26B 108.805 no . .
C27 C26 H26A 108.788 no . .
C27 C26 H26B 108.798 no . .
H26A C26 H26B 107.669 no . .
C26 C27 H27A 109.471 no . .
C26 C27 H27B 109.474 no . .
C26 C27 H27C 109.472 no . .
H27A C27 H27B 109.461 no . .
H27A C27 H27C 109.471 no . .
H27B C27 H27C 109.479 no . .
C18 C28 H28A 108.894 no . .
C18 C28 H28B 108.895 no . .
C29 C28 H28A 108.891 no . .
C29 C28 H28B 108.897 no . .
H28A C28 H28B 107.709 no . .
C28 C29 H29A 109.049 no . .
C28 C29 H29B 109.044 no . .
C30 C29 H29A 109.058 no . .
C30 C29 H29B 109.058 no . .
H29A C29 H29B 107.815 no . .
C29 C30 H30A 109.218 no . .
C29 C30 H30B 109.221 no . .
C31 C30 H30A 109.214 no . .
C31 C30 H30B 109.209 no . .
H30A C30 H30B 107.905 no . .
C30 C31 H31A 108.809 no . .
C30 C31 H31B 108.806 no . .
C32 C31 H31A 108.811 no . .
C32 C31 H31B 108.806 no . .
H31A C31 H31B 107.690 no . .
C31 C32 H32A 109.364 no . .
C31 C32 H32B 109.384 no . .
C33 C32 H32A 109.376 no . .
C33 C32 H32B 109.383 no . .
H32A C32 H32B 108.000 no . .
C32 C33 H33A 109.485 no . .
C32 C33 H33B 109.464 no . .
C32 C33 H33C 109.470 no . .
H33A C33 H33B 109.471 no . .
H33A C33 H33C 109.471 no . .
H33B C33 H33C 109.466 no . .
N1 C34 H34 116.148 no . .
C35 C34 H34 116.094 no . .
C34 C35 H35 120.738 no . .
C36 C35 H35 120.764 no . .
C35 C36 H36 122.109 no . .
C37 C36 H36 122.152 no . .
C36 C37 H37 118.659 no . .
C38 C37 H37 118.803 no . .
N1 C38 H38 118.697 no . .
C37 C38 H38 118.649 no . .
C20 H20A H20A 59.333 no . 3_555
C20 H20A H20B 64.443 no . 3_555
H20A H20A H20B 120.001 no 3_555 3_555
C20 H20B H20A 64.404 no . 3_555
C20 H20B H20C 59.364 no . 3_555
H20A H20B H20C 120.002 no 3_555 3_555
C20 H20C H20B 59.330 no . 3_555
C20 H20C H20C 64.437 no . 3_555
H20B H20C H20C 119.997 no 3_555 3_555
C21 H21A H21B 65.941 no . 3_555
C21 H21A H21C 57.839 no . 3_555
H21B H21A H21C 119.997 no 3_555 3_555
C21 H21B H21A 66.016 no . 3_555
C21 H21B H21B 57.775 no . 3_555
H21A H21B H21B 120.000 no 3_555 3_555
C21 H21C H21A 57.782 no . 3_555
C21 H21C H21C 66.002 no . 3_555
H21A H21C H21C 120.002 no 3_555 3_555

loop_
_geom_bond_atom_site_label_1
_geom_bond_atom_site_label_2
_geom_bond_distance
_geom_bond_publ_flag
_geom_bond_site_symmetry_2
O1 C4 1.398(5) yes .
O1 C7 1.417(5) yes .
O2 C7 1.431(5) yes .
O2 C10 1.397(5) yes .
O3 C14 1.399(6) yes .
O3 C17 1.423(5) yes .
O4 C2 1.399(5) yes .
O4 C17 1.422(5) yes .
N1 C34 1.362(14) yes .
N1 C38 1.320(17) yes .
C1 C2 1.391(5) yes .
C1 C6 1.394(5) yes .
C1 C18 1.530(5) yes .
C2 C3 1.395(5) yes .
C3 C4 1.395(5) yes .
C3 C19 1.510(6) yes .
C4 C5 1.402(5) yes .
C5 C6 1.397(5) yes .
C5 C8 1.521(5) yes .
C8 C9 1.525(6) yes .
C8 C22 1.537(5) yes .
C9 C10 1.393(5) yes .
C9 C12 1.397(5) yes .
C10 C11 1.399(5) yes .
C11 C20 1.515(7) yes .
C13 C14 1.398(5) yes .
C13 C14 1.398(5) yes 3_555
C13 C21 1.508(8) yes .
C14 C15 1.404(5) yes .
C15 C16 1.389(5) yes .
C15 C18 1.515(6) yes .
C18 C28 1.546(5) yes .
C22 C23 1.533(5) yes .
C23 C24 1.523(5) yes .
C24 C25 1.527(5) yes .
C25 C26 1.538(6) yes .
C26 C27 1.510(8) yes .
C28 C29 1.521(6) yes .
C29 C30 1.533(6) yes .
C30 C31 1.522(7) yes .
C31 C32 1.501(7) yes .
C32 C33 1.536(8) yes .
C34 C35 1.260(14) yes .
C35 C36 1.401(15) yes .
C36 C37 1.321(17) yes .
C37 C38 1.34(2) yes .
C6 H6 0.950 no .
C7 H7A 0.990 no .
C7 H7B 0.990 no .
C8 H8 1.000 no .
C12 H12 0.950 no .
C16 H16 0.950 no .
C17 H17A 0.990 no .
C17 H17B 0.990 no .
C18 H18 1.000 no .
C19 H19A 0.980 no .
C19 H19B 0.980 no .
C19 H19C 0.980 no .
C20 H20A 0.980 no .
C20 H20A 0.980 no 3_555
C20 H20B 0.980 no .
C20 H20B 0.980 no 3_555
C20 H20C 0.981 no .
C20 H20C 0.981 no 3_555
C21 H21A 0.980 no .
C21 H21A 0.980 no 3_555
C21 H21B 0.980 no .
C21 H21B 0.980 no 3_555
C21 H21C 0.981 no .
C21 H21C 0.981 no 3_555
C22 H22A 0.990 no .
C22 H22B 0.990 no .
C23 H23A 0.990 no .
C23 H23B 0.990 no .
C24 H24A 0.990 no .
C24 H24B 0.990 no .
C25 H25A 0.990 no .
C25 H25B 0.990 no .
C26 H26A 0.990 no .
C26 H26B 0.990 no .
C27 H27A 0.980 no .
C27 H27B 0.980 no .
C27 H27C 0.980 no .
C28 H28A 0.990 no .
C28 H28B 0.990 no .
C29 H29A 0.990 no .
C29 H29B 0.990 no .
C30 H30A 0.990 no .
C30 H30B 0.990 no .
C31 H31A 0.990 no .
C31 H31B 0.990 no .
C32 H32A 0.990 no .
C32 H32B 0.990 no .
C33 H33A 0.980 no .
C33 H33B 0.980 no .
C33 H33C 0.980 no .
C34 H34 0.949 no .
C35 H35 0.950 no .
C36 H36 0.950 no .
C37 H37 0.949 no .
C38 H38 0.951 no .
H20A H20A 1.000 no 3_555
H20A H20B 0.846 no 3_555
H20B H20C 1.000 no 3_555
H20C H20C 0.846 no 3_555
H21A H21B 0.798 no 3_555
H21A H21C 1.045 no 3_555
H21B H21B 1.045 no 3_555
H21C H21C 0.798 no 3_555

loop_
_geom_contact_atom_site_label_1
_geom_contact_atom_site_label_2
_geom_contact_distance
_geom_contact_publ_flag
_geom_contact_site_symmetry_2
O1 C8 2.863(5) no .
O1 C9 3.408(5) no .
O1 C10 3.188(5) no .
O1 C19 2.842(5) no .
O2 C4 3.192(5) no .
O2 C5 3.424(4) no .
O2 C8 2.853(4) no .
O2 C20 2.840(4) no .
O3 C1 3.452(4) no .
O3 C2 3.215(5) no .
O3 C18 2.871(4) no .
O3 C21 2.835(5) no .
O4 C14 3.190(6) no .
O4 C15 3.396(5) no .
O4 C18 2.860(5) no .
O4 C19 2.827(5) no .
N1 C36 2.767(13) no .
C1 C4 2.791(5) no .
C1 C14 3.283(6) no .
C1 C16 3.331(5) no .
C1 C17 3.202(5) no .
C1 C29 3.191(5) no .
C2 C5 2.792(5) no .
C2 C14 3.487(6) no .
C2 C15 3.223(6) no .
C3 C6 2.788(5) no .
C3 C7 3.324(5) no .
C3 C17 3.322(6) no .
C4 C9 3.220(6) no .
C4 C10 3.458(6) no .
C5 C7 3.212(5) no .
C5 C10 3.247(5) no .
C5 C12 3.323(5) no .
C6 C9 3.338(5) no .
C6 C15 3.347(5) no .
C6 C22 3.001(5) no .
C6 C28 2.998(5) no .
C6 C29 3.527(5) no .
C7 C8 3.290(5) no .
C7 C9 3.194(6) no .
C7 C11 3.315(5) no .
C7 C19 3.569(6) no .
C7 C20 3.578(6) no .
C9 C10 2.791(6) no 3_555
C9 C23 3.126(5) no .
C11 C12 2.793(7) no .
C12 C22 3.003(5) no .
C12 C22 3.003(5) no 3_555
C12 C23 3.465(6) no .
C12 C23 3.465(6) no 3_555
C13 C15 2.456(6) no 3_555
C13 C16 2.791(7) no .
C13 C17 3.309(5) no .
C13 C17 3.309(5) no 3_555
C14 C15 2.794(6) no 3_555
C15 C17 3.166(6) no .
C16 C18 2.541(5) no 3_555
C16 C28 2.962(5) no .
C16 C28 2.962(5) no 3_555
C17 C18 3.276(5) no .
C17 C19 3.555(6) no .
C17 C21 3.588(6) no .
C24 C27 3.201(7) no .
C28 C31 3.230(6) no .
C34 C37 2.577(17) no .
C35 C38 2.655(17) no .
O1 O4 3.289(4) no 4_554
O1 C17 3.469(6) no 4_554
O4 O1 3.289(4) no 4_555
O4 C7 3.378(6) no 4_555
O4 C27 3.520(6) no 5_556
N1 C13 3.543(11) no .
C7 O4 3.378(6) no 4_554
C7 C27 3.591(6) no 8_555
C11 C21 3.467(7) no 1_554
C11 C36 3.591(11) no .
C13 N1 3.543(11) no .
C17 O1 3.469(6) no 4_555
C21 C11 3.467(7) no 1_556
C27 O4 3.520(6) no 5_556
C27 C7 3.591(6) no 8_455
C36 C11 3.591(11) no .
O1 H8 2.4496 no .
O1 H19A 2.5166 no .
O1 H19B 3.1322 no .
O2 H8 2.4286 no .
O2 H20A 2.7856 no .
O2 H20A 3.5414 no 3_555
O2 H20B 2.3704 no 3_555
O2 H20C 2.8055 no .
O2 H20C 3.4524 no 3_555
O3 H18 2.4544 no .
O3 H21A 2.3616 no .
O3 H21B 3.5300 no .
O3 H21B 2.7310 no 3_555
O3 H21C 3.4547 no .
O3 H21C 2.8487 no 3_555
O4 H18 2.4628 no .
O4 H19B 3.1066 no .
O4 H19C 2.5009 no .
N1 H35 3.2000 no .
N1 H37 3.1770 no .
C1 H16 3.3916 no .
C1 H17A 3.2689 no .
C1 H28A 3.4046 no .
C1 H28B 2.7231 no .
C1 H29A 3.5516 no .
C1 H29B 2.8432 no .
C2 H6 3.2366 no .
C2 H17A 2.4723 no .
C2 H17B 3.1731 no .
C2 H18 2.6150 no .
C2 H19A 3.2797 no .
C2 H19B 2.9576 no .
C2 H19C 2.6319 no .
C3 H7B 3.1277 no .
C3 H17A 3.1235 no .
C4 H6 3.2459 no .
C4 H7A 3.1794 no .
C4 H7B 2.4818 no .
C4 H8 2.6037 no .
C4 H19A 2.6380 no .
C4 H19B 2.9720 no .
C4 H19C 3.2809 no .
C5 H7B 3.3066 no .
C5 H12 3.3949 no .
C5 H22A 2.6978 no .
C5 H22B 2.8171 no .
C6 H8 3.2982 no .
C6 H12 3.4864 no .
C6 H16 3.4774 no .
C6 H18 3.2962 no .
C6 H22A 2.9992 no .
C6 H22B 2.8395 no .
C6 H28B 2.6775 no .
C6 H29B 3.0139 no .
C7 H8 2.9037 no .
C7 H19A 2.9236 no .
C7 H20A 3.1241 no .
C7 H20B 2.9692 no 3_555
C8 H6 2.7068 no .
C8 H12 2.7055 no .
C8 H23A 2.7145 no .
C8 H23B 2.7675 no .
C9 H6 3.4173 no .
C9 H7B 3.2744 no .
C9 H22A 3.3971 no .
C9 H22B 2.7391 no .
C9 H23A 3.3897 no .
C9 H23B 2.8133 no .
C10 H7A 3.1804 no .
C10 H7B 2.4782 no .
C10 H8 2.5892 no .
C10 H12 3.2406 no .
C10 H20A 2.7814 no .
C10 H20A 3.1815 no 3_555
C10 H20B 3.3307 no .
C10 H20B 2.5862 no 3_555
C10 H20C 2.7990 no .
C10 H20C 3.1391 no 3_555
C11 H7B 3.1081 no .
C11 H7B 3.1081 no 3_555
C12 H6 3.5001 no .
C12 H6 3.5001 no 3_555
C12 H8 3.3027 no .
C12 H8 3.3027 no 3_555
C12 H22B 2.7201 no .
C12 H22B 2.7201 no 3_555
C12 H23B 2.9213 no .
C12 H23B 2.9213 no 3_555
C13 H17A 3.0993 no .
C13 H17A 3.0993 no 3_555
C14 H16 3.2420 no .
C14 H17A 2.4447 no .
C14 H17B 3.1606 no .
C14 H18 2.5924 no .
C14 H21A 2.5780 no .
C14 H21A 3.3234 no 3_555
C14 H21B 3.1769 no .
C14 H21B 2.7565 no 3_555
C14 H21C 3.1301 no .
C14 H21C 2.8094 no 3_555
C15 H6 3.4228 no .
C15 H17A 3.2119 no .
C15 H28A 2.6374 no .
C15 H28B 2.8286 no .
C16 H6 3.5051 no .
C16 H6 3.5051 no 3_555
C16 H18 3.2847 no .
C16 H18 3.2847 no 3_555
C16 H28A 2.9005 no .
C16 H28A 2.9005 no 3_555
C16 H28B 2.8442 no .
C16 H28B 2.8442 no 3_555
C17 H18 2.9150 no .
C17 H19C 2.9062 no .
C17 H21A 3.0434 no .
C17 H21C 3.2025 no 3_555
C18 H6 2.6983 no .
C18 H16 2.6825 no .
C18 H17A 3.5672 no .
C18 H29A 2.7692 no .
C18 H29B 2.7271 no .
C19 H7B 3.3507 no .
C19 H17A 3.3584 no .
C20 H7B 3.3697 no .
C20 H7B 3.3697 no 3_555
C21 H17A 3.4008 no .
C21 H17A 3.4008 no 3_555
C22 H6 2.6916 no .
C22 H12 2.6984 no .
C22 H24A 2.7178 no .
C22 H24B 2.7245 no .
C23 H8 2.6762 no .
C23 H12 3.2658 no .
C23 H25A 2.6610 no .
C23 H25B 2.8226 no .
C24 H22A 2.7015 no .
C24 H22B 2.7544 no .
C24 H26A 2.6796 no .
C24 H26B 3.3842 no .
C24 H27B 2.9328 no .
C24 H27C 3.5013 no .
C25 H23A 2.7368 no .
C25 H23B 2.7433 no .
C25 H25B 3.5863 no 3_555
C25 H27A 3.3858 no .
C25 H27B 2.7886 no .
C25 H27C 2.7163 no .
C26 H24A 2.6635 no .
C26 H24B 2.8267 no .
C27 H24A 2.8220 no .
C27 H25A 2.6817 no .
C27 H25B 3.3758 no .
C28 H6 2.6719 no .
C28 H16 2.6465 no .
C28 H30A 3.3602 no .
C28 H30B 2.6235 no .
C28 H31A 2.8927 no .
C29 H6 3.2898 no .
C29 H18 2.6622 no .
C29 H31A 2.6772 no .
C29 H31B 2.7433 no .
C30 H28A 2.7449 no .
C30 H28B 2.7026 no .
C30 H32A 2.7559 no .
C30 H32B 2.6997 no .
C31 H28B 2.9061 no .
C31 H29A 3.3519 no .
C31 H29B 2.6083 no .
C31 H33A 2.7045 no .
C31 H33B 3.3451 no .
C31 H33C 2.7044 no .
C32 H30A 2.7613 no .
C32 H30B 2.6978 no .
C33 H31A 2.7091 no .
C33 H31B 2.6504 no .
C34 H36 3.1522 no .
C34 H37 3.5254 no .
C34 H38 3.1114 no .
C35 H37 3.1733 no .
C36 H34 3.1373 no .
C36 H38 3.1775 no .
C37 H34 3.5257 no .
C37 H35 3.1740 no .
C38 H34 3.0880 no .
C38 H36 3.2015 no .
H6 H8 3.5744 no .
H6 H12 3.0399 no .
H6 H16 3.0329 no .
H6 H18 3.5626 no .
H6 H22A 2.7409 no .
H6 H22B 2.2565 no .
H6 H28A 3.5377 no .
H6 H28B 2.0765 no .
H6 H29B 2.9115 no .
H6 H31A 3.0727 no .
H7A H19A 2.9835 no .
H7A H20A 3.2108 no .
H7A H20B 2.9866 no 3_555
H7B H8 3.4867 no .
H7B H19A 2.6956 no .
H7B H20A 2.7894 no .
H7B H20A 3.5623 no 3_555
H7B H20B 2.9120 no 3_555
H8 H12 3.5788 no .
H8 H22A 2.3983 no .
H8 H22B 2.8648 no .
H8 H23A 2.4561 no .
H8 H23B 2.9789 no .
H12 H22A 3.5841 no .
H12 H22A 3.5841 no 3_555
H12 H22B 2.1349 no .
H12 H22B 2.1349 no 3_555
H12 H23B 2.8239 no .
H12 H23B 2.8239 no 3_555
H16 H18 3.5556 no .
H16 H18 3.5556 no 3_555
H16 H28A 2.6393 no .
H16 H28A 2.6393 no 3_555
H16 H28B 2.2522 no .
H16 H28B 2.2522 no 3_555
H17A H18 3.4698 no .
H17A H19C 2.7080 no .
H17A H21A 3.0483 no .
H17A H21C 3.4786 no .
H17A H21C 2.8751 no 3_555
H17B H19C 2.9307 no .
H17B H21A 3.0477 no .
H17B H21C 3.2738 no 3_555
H18 H28A 2.4311 no .
H18 H28B 2.8676 no .
H18 H29A 2.4981 no .
H18 H29B 2.8698 no .
H22A H23A 2.4078 no .
H22A H23B 2.8728 no .
H22A H24A 2.5041 no .
H22A H24B 2.9621 no .
H22A H31A 3.5222 no .
H22A H31B 3.3254 no .
H22B H23A 2.8729 no .
H22B H23B 2.3660 no .
H22B H24A 3.0330 no .
H22B H24B 2.5681 no .
H22B H31A 3.3295 no .
H23A H24A 2.3779 no .
H23A H24B 2.8636 no .
H23A H25A 2.4774 no .
H23A H25B 3.1356 no .
H23B H23B 2.9392 no 3_555
H23B H24A 2.8635 no .
H23B H24B 2.3724 no .
H23B H25A 2.8960 no .
H23B H25B 2.6573 no .
H24A H25A 2.4458 no .
H24A H25B 2.8599 no .
H24A H26A 2.7824 no .
H24A H27B 2.2932 no .
H24A H27C 3.1505 no .
H24A H33A 3.4010 no .
H24A H33C 3.1317 no .
H24B H24B 3.5018 no 3_555
H24B H25A 2.8599 no .
H24B H25B 2.3158 no .
H24B H26A 2.5977 no .
H24B H27B 3.3756 no .
H24B H33A 2.9651 no .
H24B H33C 3.4752 no .
H25A H26A 2.8697 no .
H25A H26B 2.4431 no .
H25A H27A 3.5685 no .
H25A H27B 2.9888 no .
H25A H27C 2.4743 no .
H25B H25B 2.6300 no 3_555
H25B H26A 2.4415 no .
H25B H26B 2.2938 no .
H25B H27C 3.5539 no .
H26A H27A 2.3677 no .
H26A H27B 2.3277 no .
H26A H27C 2.8469 no .
H26B H27A 2.3120 no .
H26B H27B 2.8455 no .
H26B H27C 2.3849 no .
H27B H33C 3.3362 no .
H28A H29A 2.3569 no .
H28A H29B 2.8618 no .
H28A H30A 3.5313 no .
H28A H30B 2.4664 no .
H28A H31A 3.3384 no .
H28B H29A 2.8618 no .
H28B H29B 2.3903 no .
H28B H30B 2.7868 no .
H28B H31A 2.2994 no .
H28B H31B 3.3585 no .
H29A H30A 2.2690 no .
H29A H30B 2.4861 no .
H29A H31B 3.5255 no .
H29B H30A 2.4842 no .
H29B H30B 2.8619 no .
H29B H31A 2.7503 no .
H29B H31B 2.4605 no .
H30A H31A 2.8624 no .
H30A H31B 2.3496 no .
H30A H32A 3.1051 no .
H30A H32B 2.5612 no .
H30B H31A 2.4012 no .
H30B H31B 2.8628 no .
H30B H32A 2.5533 no .
H30B H32B 2.9202 no .
H31A H32A 2.3343 no .
H31A H32B 2.8481 no .
H31A H33A 2.5359 no .
H31A H33B 3.5910 no .
H31A H33C 3.0149 no .
H31B H32A 2.8477 no .
H31B H32B 2.3798 no .
H31B H33A 2.9264 no .
H31B H33B 3.5479 no .
H31B H33C 2.4736 no .
H32A H33A 2.3856 no .
H32A H33B 2.3752 no .
H32A H33C 2.8732 no .
H32B H33A 2.8730 no .
H32B H33B 2.3750 no .
H32B H33C 2.3857 no .
H34 H35 2.1631 no .
H35 H36 2.3912 no .
H36 H37 2.2812 no .
H37 H38 2.2574 no .
O1 H17B 2.7632 no 4_554
O1 H19B 3.4620 no 4_554
O1 H19C 3.0644 no 4_554
O1 H27A 3.4656 no 8_555
O1 H32B 2.6713 no 5_556
O2 H19B 2.8233 no 4_554
O2 H19C 3.5914 no 4_554
O2 H21A 3.3899 no 1_554
O2 H21B 3.4479 no 3_554
O2 H33B 2.7682 no 8_555
O3 H23A 3.1655 no 1_556
O3 H23B 3.5012 no 1_556
O3 H25A 3.2258 no 1_556
O4 H7A 2.6731 no 4_555
O4 H27A 3.1675 no 5_556
O4 H27B 2.9727 no 5_556
O4 H33C 3.5339 no 5_556
N1 H17A 2.8899 no .
N1 H17A 2.8899 no 3_555
N1 H21C 3.0020 no .
N1 H21C 3.0020 no 3_555
N1 H32A 3.2648 no 6_556
N1 H32A 3.2648 no 8_556
C1 H33C 3.5288 no 5_556
C2 H33C 3.1681 no 5_556
C3 H32B 3.2571 no 5_556
C3 H33B 3.4650 no 5_556
C3 H33C 3.2260 no 5_556
C4 H32B 2.7595 no 5_556
C4 H33C 3.5858 no 5_556
C5 H32B 3.2054 no 5_556
C7 H17B 3.5818 no 4_554
C7 H19B 3.3392 no 4_554
C7 H19C 3.5469 no 4_554
C7 H26A 3.1350 no 8_555
C7 H27A 2.9735 no 8_555
C7 H33B 3.5509 no 8_555
C8 H30A 3.2201 no 5_556
C9 H21A 3.5589 no 1_554
C9 H21B 3.4714 no 1_554
C9 H21B 3.0806 no 3_554
C9 H35 3.1297 no .
C10 H21A 3.1307 no 1_554
C10 H21B 3.2879 no 1_554
C10 H21B 2.8839 no 3_554
C10 H35 3.0412 no .
C10 H36 3.5142 no .
C11 H21A 3.2672 no 1_554
C11 H21A 3.2672 no 3_554
C11 H21B 3.0221 no 1_554
C11 H21B 3.0221 no 3_554
C11 H21C 3.5628 no 1_554
C11 H21C 3.5628 no 3_554
C11 H35 3.0151 no .
C11 H36 2.9500 no .
C12 H21B 3.3519 no 1_554
C12 H21B 3.3519 no 3_554
C12 H35 3.1406 no .
C13 H34 3.0191 no .
C14 H25A 3.3724 no 1_556
C14 H25B 3.4844 no 1_556
C14 H34 3.0316 no .
C15 H25A 3.3077 no 1_556
C15 H25B 3.3816 no 1_556
C15 H34 3.1277 no .
C16 H34 3.1453 no .
C17 H7A 3.5269 no 4_555
C17 H32A 3.3996 no 8_556
C17 H32B 3.4433 no 8_556
C18 H25A 3.1811 no 1_556
C18 H27B 3.4802 no 5_556
C19 H8 3.5602 no 4_555
C19 H17B 3.3229 no 4_554
C19 H27A 3.4132 no 8_555
C19 H33B 3.3727 no 5_556
C20 H26A 3.3953 no 6_555
C20 H26A 3.3953 no 8_555
C20 H33A 3.3181 no 6_555
C20 H33A 3.3181 no 8_555
C20 H33B 3.4442 no 6_555
C20 H33B 3.4442 no 8_555
C20 H36 2.7892 no .
C21 H20C 3.4748 no 1_556
C21 H20C 3.4748 no 3_556
C21 H23B 3.5821 no 1_556
C21 H23B 3.5821 no 3_556
C22 H30A 3.0287 no 5_556
C23 H21B 3.5414 no 3_554
C23 H30A 3.3731 no 5_556
C24 H29A 3.3403 no 5_556
C25 H18 3.4541 no 1_554
C25 H28A 3.1436 no 1_554
C26 H7A 3.1591 no 8_455
C26 H7B 3.4049 no 8_455
C26 H20A 3.4094 no 8_455
C26 H28A 3.0254 no 1_554
C26 H29A 3.5786 no 1_554
C26 H36 3.5454 no 6_455
C26 H37 3.5237 no 6_455
C27 H7A 2.7909 no 8_455
C27 H7B 3.5264 no 8_455
C27 H18 3.2497 no 5_556
C27 H19A 3.4129 no 8_455
C27 H25A 3.5776 no 5_555
C27 H27C 3.4097 no 5_555
C27 H29A 3.2506 no 1_554
C27 H29A 3.5100 no 5_556
C28 H25A 3.3815 no 1_556
C28 H26B 3.1605 no 1_556
C29 H22A 3.2403 no 5_556
C29 H24A 3.1501 no 5_556
C29 H26B 3.4571 no 1_556
C29 H27B 3.5571 no 5_556
C29 H27C 3.3224 no 1_556
C30 H19C 3.5769 no 8_456
C30 H22A 3.0651 no 5_556
C30 H26B 3.5874 no 1_556
C31 H22A 3.4766 no 5_556
C32 H17A 3.5974 no 8_456
C32 H17B 3.1756 no 8_456
C33 H19B 3.2831 no 5_556
C33 H20B 3.0607 no 6_455
C33 H20C 3.0171 no 8_455
C34 H17A 3.0414 no .
C34 H17A 3.0414 no 3_555
C35 H7B 3.1321 no .
C35 H7B 3.1321 no 3_555
C36 H7B 2.9814 no .
C36 H7B 2.9814 no 3_555
C36 H20A 3.1013 no .
C36 H20A 3.1013 no 3_555
C36 H26A 3.5356 no 6_555
C36 H26A 3.5356 no 8_555
C36 H26B 3.4035 no 6_555
C36 H26B 3.4035 no 8_555
C37 H26B 3.1651 no 6_555
C37 H26B 3.1651 no 8_555
C37 H30B 3.5257 no 6_556
C37 H30B 3.5257 no 8_556
C38 H30B 3.4459 no 6_556
C38 H30B 3.4459 no 8_556
C38 H32A 3.1932 no 6_556
C38 H32A 3.1932 no 8_556
H7A O4 2.6731 no 4_554
H7A C17 3.5269 no 4_554
H7A C26 3.1591 no 8_555
H7A C27 2.7909 no 8_555
H7A H17B 3.2733 no 4_554
H7A H19B 3.2396 no 4_554
H7A H19C 3.4464 no 4_554
H7A H26A 2.6255 no 8_555
H7A H26B 3.5836 no 8_555
H7A H27A 2.2899 no 8_555
H7A H27B 2.6964 no 8_555
H7A H33B 3.2154 no 8_555
H7A H33C 3.3468 no 8_555
H7B C26 3.4049 no 8_555
H7B C27 3.5264 no 8_555
H7B C35 3.1321 no .
H7B C36 2.9814 no .
H7B H26A 2.8026 no 8_555
H7B H26B 3.4267 no 8_555
H7B H27A 2.9123 no 8_555
H7B H35 3.0033 no .
H7B H36 2.7409 no .
H8 C19 3.5602 no 4_554
H8 H19B 3.1237 no 4_554
H8 H19C 3.2156 no 4_554
H8 H30A 2.6847 no 5_556
H8 H32B 3.2777 no 5_556
H17A N1 2.8899 no .
H17A C32 3.5973 no 8_556
H17A C34 3.0414 no .
H17A H32A 2.9297 no 8_556
H17A H32B 3.3722 no 8_556
H17A H34 2.8858 no .
H17B O1 2.7632 no 4_555
H17B C7 3.5818 no 4_555
H17B C19 3.3229 no 4_555
H17B C32 3.1756 no 8_556
H17B H7A 3.2733 no 4_555
H17B H19A 3.0574 no 4_555
H17B H19B 2.8278 no 4_555
H17B H27A 3.4604 no 5_556
H17B H32A 2.9242 no 8_556
H17B H32B 2.6753 no 8_556
H17B H33B 3.1266 no 8_556
H18 C25 3.4541 no 1_556
H18 C27 3.2497 no 5_556
H18 H25A 2.5812 no 1_556
H18 H25B 3.5702 no 1_556
H18 H27A 3.4504 no 5_556
H18 H27B 2.5941 no 5_556
H18 H27C 3.2348 no 5_556
H19A C27 3.4129 no 8_555
H19A H17B 3.0574 no 4_554
H19A H27A 2.4537 no 8_555
H19A H30A 3.4037 no 8_556
H19A H30B 3.3366 no 8_556
H19B O1 3.4620 no 4_555
H19B O2 2.8233 no 4_555
H19B C7 3.3392 no 4_555
H19B C33 3.2831 no 5_556
H19B H7A 3.2396 no 4_555
H19B H8 3.1237 no 4_555
H19B H17B 2.8278 no 4_554
H19B H32B 3.3923 no 5_556
H19B H33B 2.5578 no 5_556
H19B H33C 3.2846 no 5_556
H19C O1 3.0644 no 4_555
H19C O2 3.5914 no 4_555
H19C C7 3.5469 no 4_555
H19C C30 3.5769 no 8_556
H19C H7A 3.4464 no 4_555
H19C H8 3.2156 no 4_555
H19C H30A 3.0953 no 8_556
H19C H30B 3.1944 no 8_556
H19C H32A 3.3763 no 8_556
H19C H32B 3.0211 no 8_556
H20A C26 3.4094 no 8_555
H20A C36 3.1013 no .
H20A H24B 3.5591 no 8_555
H20A H26A 3.2147 no 6_555
H20A H26A 2.4492 no 8_555
H20A H33A 3.3053 no 8_555
H20A H33B 3.5257 no 8_555
H20A H36 2.1822 no .
H20B C33 3.0607 no 6_555
H20B H24B 3.5267 no 6_555
H20B H26A 2.7095 no 6_555
H20B H33A 2.6110 no 6_555
H20B H33B 2.7071 no 6_555
H20B H33C 3.4541 no 6_555
H20B H36 2.9658 no .
H20C C21 3.4748 no 1_554
H20C C33 3.0171 no 8_555
H20C H21A 3.1944 no 1_554
H20C H21A 3.4297 no 3_554
H20C H21B 3.5594 no 1_554
H20C H21B 3.4330 no 3_554
H20C H21C 3.1133 no 1_554
H20C H21C 3.0029 no 3_554
H20C H33A 3.1553 no 6_555
H20C H33A 2.5085 no 8_555
H20C H33B 3.4456 no 6_555
H20C H33B 2.6506 no 8_555
H21A O2 3.3899 no 1_556
H21A C9 3.5589 no 1_556
H21A C10 3.1307 no 1_556
H21A C11 3.2672 no 1_556
H21A H20C 3.1944 no 1_556
H21A H20C 3.4297 no 3_556
H21A H23B 3.3076 no 1_556
H21A H33B 3.3471 no 8_556
H21B O2 3.4479 no 3_556
H21B C9 3.4714 no 1_556
H21B C9 3.0806 no 3_556
H21B C10 3.2879 no 1_556
H21B C10 2.8839 no 3_556
H21B C11 3.0221 no 1_556
H21B C12 3.3519 no 1_556
H21B C23 3.5414 no 3_556
H21B H20C 3.5594 no 1_556
H21B H20C 3.4330 no 3_556
H21B H23A 3.4574 no 3_556
H21B H23B 3.2736 no 1_556
H21B H23B 2.7651 no 3_556
H21C N1 3.0020 no .
H21C C11 3.5628 no 1_556
H21C H20C 3.1133 no 1_556
H21C H20C 3.0029 no 3_556
H21C H32A 3.4296 no 6_556
H21C H33B 3.3760 no 6_556
H22A C29 3.2403 no 5_556
H22A C30 3.0651 no 5_556
H22A C31 3.4766 no 5_556
H22A H29A 3.2102 no 5_556
H22A H29B 2.8869 no 5_556
H22A H30A 2.4098 no 5_556
H22A H31B 2.9515 no 5_556
H23A O3 3.1655 no 1_554
H23A H21B 3.4574 no 3_554
H23A H27C 3.3561 no 5_555
H23A H29A 3.2265 no 5_556
H23A H30A 2.8736 no 5_556
H23B O3 3.5012 no 1_554
H23B C21 3.5821 no 1_554
H23B H21A 3.3076 no 1_554
H23B H21B 3.2736 no 1_554
H23B H21B 2.7651 no 3_554
H24A C29 3.1501 no 5_556
H24A H27C 3.5909 no 5_555
H24A H29A 2.5176 no 5_556
H24A H29B 2.9187 no 5_556
H24A H30A 3.5336 no 5_556
H24B H20A 3.5591 no 8_455
H24B H20B 3.5267 no 6_455
H25A O3 3.2258 no 1_554
H25A C14 3.3724 no 1_554
H25A C15 3.3077 no 1_554
H25A C18 3.1811 no 1_554
H25A C27 3.5776 no 5_555
H25A C28 3.3815 no 1_554
H25A H18 2.5812 no 1_554
H25A H27B 3.5583 no 5_555
H25A H27C 2.8663 no 5_555
H25A H28A 2.8631 no 1_554
H25A H29A 3.3192 no 1_554
H25B C14 3.4844 no 1_554
H25B C15 3.3816 no 1_554
H25B H18 3.5702 no 1_554
H25B H28A 3.0065 no 1_554
H26A C7 3.1350 no 8_455
H26A C20 3.3953 no 6_455
H26A C36 3.5356 no 6_455
H26A H7A 2.6255 no 8_455
H26A H7B 2.8026 no 8_455
H26A H20A 3.2147 no 6_455
H26A H20A 2.4492 no 8_455
H26A H20B 2.7095 no 6_455
H26A H36 2.9488 no 6_455
H26A H37 3.5399 no 6_455
H26B C28 3.1605 no 1_554
H26B C29 3.4571 no 1_554
H26B C30 3.5874 no 1_554
H26B C36 3.4035 no 6_455
H26B C37 3.1651 no 6_455
H26B H7A 3.5836 no 8_455
H26B H7B 3.4267 no 8_455
H26B H28A 2.2772 no 1_554
H26B H29A 3.1879 no 1_554
H26B H30B 2.9056 no 1_554
H26B H36 3.1967 no 6_455
H26B H37 2.7055 no 6_455
H27A O1 3.4656 no 8_455
H27A O4 3.1675 no 5_556
H27A C7 2.9735 no 8_455
H27A C19 3.4132 no 8_455
H27A H7A 2.2899 no 8_455
H27A H7B 2.9123 no 8_455
H27A H17B 3.4604 no 5_556
H27A H18 3.4504 no 5_556
H27A H19A 2.4537 no 8_455
H27A H29A 3.4686 no 1_554
H27A H30B 3.4951 no 1_554
H27B O4 2.9727 no 5_556
H27B C18 3.4802 no 5_556
H27B C29 3.5571 no 5_556
H27B H7A 2.6964 no 8_455
H27B H18 2.5941 no 5_556
H27B H25A 3.5583 no 5_555
H27B H27C 3.4102 no 5_555
H27B H29A 2.8318 no 5_556
H27B H29B 3.5109 no 5_556
H27C C27 3.4097 no 5_555
H27C C29 3.3224 no 1_554
H27C H18 3.2348 no 5_556
H27C H23A 3.3561 no 5_555
H27C H24A 3.5909 no 5_555
H27C H25A 2.8663 no 5_555
H27C H27B 3.4102 no 5_555
H27C H27C 2.6331 no 5_555
H27C H28A 3.4283 no 1_554
H27C H29A 2.4705 no 1_554
H27C H29A 3.3363 no 5_556
H28A C25 3.1436 no 1_556
H28A C26 3.0254 no 1_556
H28A H25A 2.8631 no 1_556
H28A H25B 3.0065 no 1_556
H28A H26B 2.2772 no 1_556
H28A H27C 3.4283 no 1_556
H28A H37 2.9990 no 6_456
H29A C24 3.3403 no 5_556
H29A C26 3.5786 no 1_556
H29A C27 3.2506 no 1_556
H29A C27 3.5100 no 5_556
H29A H22A 3.2102 no 5_556
H29A H23A 3.2265 no 5_556
H29A H24A 2.5176 no 5_556
H29A H25A 3.3192 no 1_556
H29A H26B 3.1879 no 1_556
H29A H27A 3.4686 no 1_556
H29A H27B 2.8318 no 5_556
H29A H27C 2.4705 no 1_556
H29A H27C 3.3363 no 5_556
H29B H22A 2.8869 no 5_556
H29B H24A 2.9187 no 5_556
H29B H27B 3.5109 no 5_556
H29B H31B 3.0901 no 5_556
H29B H33C 3.3821 no 5_556
H30A C8 3.2201 no 5_556
H30A C22 3.0287 no 5_556
H30A C23 3.3731 no 5_556
H30A H8 2.6847 no 5_556
H30A H19A 3.4037 no 8_456
H30A H19C 3.0953 no 8_456
H30A H22A 2.4098 no 5_556
H30A H23A 2.8736 no 5_556
H30A H24A 3.5336 no 5_556
H30B C37 3.5257 no 6_456
H30B C38 3.4459 no 6_456
H30B H19A 3.3366 no 8_456
H30B H19C 3.1944 no 8_456
H30B H26B 2.9056 no 1_556
H30B H27A 3.4951 no 1_556
H30B H37 3.4411 no 6_456
H30B H38 3.3017 no 6_456
H31A H38 3.4249 no 6_456
H31B H22A 2.9515 no 5_556
H31B H29B 3.0901 no 5_556
H31B H31B 3.4159 no 5_556
H32A N1 3.2648 no 6_456
H32A C17 3.3996 no 8_456
H32A C38 3.1932 no 6_456
H32A H17A 2.9297 no 8_456
H32A H17B 2.9242 no 8_456
H32A H19C 3.3763 no 8_456
H32A H21C 3.4296 no 6_456
H32A H38 2.8824 no 6_456
H32B O1 2.6713 no 5_556
H32B C3 3.2571 no 5_556
H32B C4 2.7595 no 5_556
H32B C5 3.2054 no 5_556
H32B C17 3.4433 no 8_456
H32B H8 3.2777 no 5_556
H32B H17A 3.3722 no 8_456
H32B H17B 2.6753 no 8_456
H32B H19B 3.3923 no 5_556
H32B H19C 3.0211 no 8_456
H33A C20 3.3181 no 6_455
H33A H20A 3.3053 no 8_455
H33A H20B 2.6110 no 6_455
H33A H20C 3.1553 no 6_455
H33A H20C 2.5085 no 8_455
H33B O2 2.7682 no 8_455
H33B C3 3.4650 no 5_556
H33B C7 3.5509 no 8_455
H33B C19 3.3727 no 5_556
H33B C20 3.4442 no 6_455
H33B H7A 3.2154 no 8_455
H33B H17B 3.1266 no 8_456
H33B H19B 2.5578 no 5_556
H33B H20A 3.5257 no 8_455
H33B H20B 2.7071 no 6_455
H33B H20C 3.4456 no 6_455
H33B H20C 2.6506 no 8_455
H33B H21A 3.3471 no 8_456
H33B H21C 3.3760 no 6_456
H33C O4 3.5339 no 5_556
H33C C1 3.5288 no 5_556
H33C C2 3.1681 no 5_556
H33C C3 3.2260 no 5_556
H33C C4 3.5858 no 5_556
H33C H7A 3.3468 no 8_455
H33C H19B 3.2846 no 5_556
H33C H20B 3.4541 no 6_455
H33C H29B 3.3821 no 5_556
H34 C13 3.0191 no .
H34 C14 3.0316 no .
H34 C14 3.0316 no 3_555
H34 C15 3.1277 no .
H34 C15 3.1277 no 3_555
H34 C16 3.1453 no .
H34 H17A 2.8858 no .
H34 H17A 2.8858 no 3_555
H35 C9 3.1297 no .
H35 C9 3.1297 no 3_555
H35 C10 3.0412 no .
H35 C10 3.0412 no 3_555
H35 C11 3.0151 no .
H35 C12 3.1406 no .
H35 H7B 3.0033 no .
H35 H7B 3.0033 no 3_555
H36 C10 3.5142 no .
H36 C10 3.5142 no 3_555
H36 C11 2.9500 no .
H36 C20 2.7892 no .
H36 C26 3.5454 no 6_555
H36 C26 3.5454 no 8_555
H36 H7B 2.7409 no .
H36 H7B 2.7409 no 3_555
H36 H20A 2.1822 no .
H36 H20A 2.1822 no 3_555
H36 H20B 2.9658 no .
H36 H20B 2.9658 no 3_555
H36 H26A 2.9488 no 6_555
H36 H26A 2.9488 no 8_555
H36 H26B 3.1967 no 6_555
H36 H26B 3.1967 no 8_555
H37 C26 3.5237 no 6_555
H37 C26 3.5237 no 8_555
H37 H26A 3.5399 no 6_555
H37 H26A 3.5399 no 8_555
H37 H26B 2.7055 no 6_555
H37 H26B 2.7055 no 8_555
H37 H28A 2.9990 no 6_556
H37 H28A 2.9990 no 8_556
H37 H30B 3.4411 no 6_556
H37 H30B 3.4411 no 8_556
H38 H30B 3.3017 no 6_556
H38 H30B 3.3017 no 8_556
H38 H31A 3.4249 no 6_556
H38 H31A 3.4249 no 8_556
H38 H32A 2.8824 no 6_556
H38 H32A 2.8824 no 8_556

loop_
_geom_torsion_atom_site_label_1
_geom_torsion_atom_site_label_2
_geom_torsion_atom_site_label_3
_geom_torsion_atom_site_label_4
_geom_torsion
_geom_torsion_publ_flag
_geom_torsion_site_symmetry_1
_geom_torsion_site_symmetry_3
_geom_torsion_site_symmetry_4
C4 O1 C7 O2 -89.7(4) no . . .
C7 O1 C4 C3 -101.0(4) no . . .
C7 O1 C4 C5 84.3(4) no . . .
C7 O2 C10 C9 -83.2(4) no . . .
C7 O2 C10 C11 99.8(4) no . . .
C10 O2 C7 O1 90.3(4) no . . .
C14 O3 C17 O4 -91.7(4) no . . .
C17 O3 C14 C13 -101.3(4) no . . .
C17 O3 C14 C15 80.8(4) no . . .
C2 O4 C17 O3 92.2(4) no . . .
C17 O4 C2 C1 -84.0(4) no . . .
C17 O4 C2 C3 100.6(4) no . . .
C34 N1 C38 C37 0.0 no . . .
C38 N1 C34 C35 0.0 no . . .
C2 C1 C6 C5 3.0(6) no . . .
C6 C1 C2 O4 -176.1(4) no . . .
C6 C1 C2 C3 -0.8(6) no . . .
C2 C1 C18 C15 81.4(5) no . . .
C2 C1 C18 C28 -152.3(4) no . . .
C18 C1 C2 O4 9.7(6) no . . .
C18 C1 C2 C3 -175.1(4) no . . .
C6 C1 C18 C15 -92.6(4) no . . .
C6 C1 C18 C28 33.7(6) no . . .
C18 C1 C6 C5 177.2(4) no . . .
O4 C2 C3 C4 174.0(3) no . . .
O4 C2 C3 C19 -4.0(6) no . . .
C1 C2 C3 C4 -1.3(6) no . . .
C1 C2 C3 C19 -179.3(4) no . . .
C2 C3 C4 O1 -173.1(4) no . . .
C2 C3 C4 C5 1.4(6) no . . .
C19 C3 C4 O1 4.9(6) no . . .
C19 C3 C4 C5 179.4(4) no . . .
O1 C4 C5 C6 175.1(3) no . . .
O1 C4 C5 C8 -9.3(6) no . . .
C3 C4 C5 C6 0.6(6) no . . .
C3 C4 C5 C8 176.3(4) no . . .
C4 C5 C6 C1 -2.9(6) no . . .
C4 C5 C8 C9 -82.6(5) no . . .
C4 C5 C8 C22 150.3(4) no . . .
C6 C5 C8 C9 92.8(4) no . . .
C6 C5 C8 C22 -34.3(6) no . . .
C8 C5 C6 C1 -178.5(4) no . . .
C5 C8 C9 C10 86.0(4) no . . .
C5 C8 C9 C12 -91.4(4) no . . .
C5 C8 C22 C23 -171.5(3) no . . .
C9 C8 C22 C23 64.6(4) no . . .
C22 C8 C9 C10 -146.8(3) no . . .
C22 C8 C9 C12 35.8(4) no . . .
C8 C9 C10 O2 5.6(5) no . . .
C8 C9 C10 C11 -177.5(3) no . . .
C8 C9 C12 C9 178.1(3) no . . 3_555
C10 C9 C12 C9 0.7(6) no . . 3_555
C12 C9 C10 O2 -176.9(3) no . . .
C12 C9 C10 C11 -0.0(5) no . . .
O2 C10 C11 C10 176.3(3) no . . 3_555
O2 C10 C11 C20 -1.3(6) no . . .
C9 C10 C11 C10 -0.6(6) no . . 3_555
C9 C10 C11 C20 -178.3(3) no . . .
C14 C13 C14 O3 179.0(4) no . 3_555 3_555
C14 C13 C14 C15 1.2(6) no . 3_555 3_555
C14 C13 C14 O3 -179.0(4) no 3_555 . .
C14 C13 C14 C15 -1.2(6) no 3_555 . .
C21 C13 C14 O3 0.9(6) no . . .
C21 C13 C14 C15 178.7(4) no . . .
C21 C13 C14 O3 -0.9(6) no . 3_555 3_555
C21 C13 C14 C15 -178.7(4) no . 3_555 3_555
O3 C14 C15 C16 178.5(3) no . . .
O3 C14 C15 C18 -3.4(5) no . . .
C13 C14 C15 C16 0.7(5) no . . .
C13 C14 C15 C18 178.8(4) no . . .
C14 C15 C16 C15 -0.1(6) no . . 3_555
C14 C15 C18 C1 -86.7(4) no . . .
C14 C15 C18 C28 146.1(3) no . . .
C16 C15 C18 C1 91.3(4) no . . .
C16 C15 C18 C28 -35.9(5) no . . .
C18 C15 C16 C15 -178.2(4) no . . 3_555
C1 C18 C28 C29 69.1(4) no . . .
C15 C18 C28 C29 -166.5(3) no . . .
C8 C22 C23 C24 176.3(4) no . . .
C22 C23 C24 C25 -179.5(4) no . . .
C23 C24 C25 C26 168.6(4) no . . .
C24 C25 C26 C27 -72.1(5) no . . .
C18 C28 C29 C30 -177.1(3) no . . .
C28 C29 C30 C31 78.9(4) no . . .
C29 C30 C31 C32 -175.5(4) no . . .
C30 C31 C32 C33 -176.1(4) no . . .
N1 C34 C35 C36 0.0 no . . .
C34 C35 C36 C37 0.0 no . . .
C35 C36 C37 C38 0.0 no . . .
C36 C37 C38 N1 0.0 no . . .
